data_7718512
loop_
_publ_author_name
'Villegas-Menares, Alondra'
'Hansmann, Yannik Sebastian'
'Bayas, Max'
'Verdugo, Camilo'
'Erazo, Ignacio'
'Zu\~niga, Cesar'
'Gonzalez, Iv\'an'
'Gald\'amez, Antonio'
'Villa, Lucrezia'
'Natali, Mirco'
'Cabrera, Alan R.'

_publ_section_title
;
 Exploring catalytic activity modulations: photoredox catalysis with
 substituted copper(i)-dipyridylamine derivatives
;
_journal_issue 18
_journal_name_full 'Dalton Transactions'
_journal_page_first 7306
_journal_page_last 7314
_journal_paper_doi 10.1039/D4DT03337J
_journal_volume 54
_journal_year 2025
_chemical_formula_moiety 'C56 H39 Cu F6 N3 P2, C H2 Cl2, B F4'
_chemical_formula_sum 'C57 H41 B Cl2 Cu F10 N3 P2'
_chemical_formula_weight 1165.12
_space_group_crystal_system orthorhombic
_space_group_IT_number 19
_space_group_name_Hall 'P 2ac 2ab'
_space_group_name_H-M_alt 'P 21 21 21'
_atom_sites_solution_hydrogens mixed
_audit_creation_date 2025-01-30
_audit_creation_method
;
Olex2 1.5
(compiled 2024.02.16 svn.r378c4104 for OlexSys, GUI svn.r6928)
;
_audit_update_record
;
2025-01-30 deposited with the CCDC.	2025-03-04 downloaded from the CCDC.
;
_cell_angle_alpha 90
_cell_angle_beta 90
_cell_angle_gamma 90
_cell_formula_units_Z 4
_cell_length_a 12.38420(10)
_cell_length_b 19.9197(2)
_cell_length_c 21.0692(2)
_cell_measurement_reflns_used 42759
_cell_measurement_temperature 99.97(10)
_cell_measurement_theta_max 76.1030
_cell_measurement_theta_min 3.0210
_cell_volume 5197.55(8)
_computing_cell_refinement 'CrysAlisPro 1.171.43.105a (Rigaku OD, 2024)'
_computing_data_collection 'CrysAlisPro system (CCD 41.123a 64-bit (release 20-01-2022))'
_computing_data_reduction 'CrysAlisPro 1.171.43.105a (Rigaku OD, 2024)'
_computing_molecular_graphics 'Olex2 1.5 (Dolomanov et al., 2009)'
_computing_publication_material 'Olex2 1.5 (Dolomanov et al., 2009)'
_computing_structure_refinement 'SHELXL 2018/3 (Sheldrick, 2015)'
_computing_structure_solution 'SHELXT (Sheldrick, 2015)'
_diffrn_ambient_temperature 100.15
_diffrn_measured_fraction_theta_full 1.000
_diffrn_measured_fraction_theta_max 0.991
_diffrn_measurement_device_type 'SuperNova, Dual, Cu at home/near, Atlas'
_diffrn_measurement_method '\w scans'
_diffrn_radiation_type CuK\a
_diffrn_radiation_wavelength 1.54184
_diffrn_reflns_av_R_equivalents 0.0641
_diffrn_reflns_av_unetI/netI 0.0317
_diffrn_reflns_Laue_measured_fraction_full 1.000
_diffrn_reflns_Laue_measured_fraction_max 0.991
_diffrn_reflns_limit_h_max 15
_diffrn_reflns_limit_h_min -13
_diffrn_reflns_limit_k_max 24
_diffrn_reflns_limit_k_min -25
_diffrn_reflns_limit_l_max 26
_diffrn_reflns_limit_l_min -26
_diffrn_reflns_number 60749
_diffrn_reflns_point_group_measured_fraction_full 1.000
_diffrn_reflns_point_group_measured_fraction_max 0.985
_diffrn_reflns_theta_full 67.684
_diffrn_reflns_theta_max 76.854
_diffrn_reflns_theta_min 3.053
_exptl_absorpt_coefficient_mu 2.801
_exptl_absorpt_correction_T_max 1.000
_exptl_absorpt_correction_T_min 0.348
_exptl_absorpt_correction_type gaussian
_exptl_absorpt_process_details
;
CrysAlisPro 1.171.43.105a (Rigaku Oxford Diffraction, 2024)
Numerical absorption correction based on gaussian integration over
a multifaceted crystal model
Empirical absorption correction using spherical harmonics,
implemented in SCALE3 ABSPACK scaling algorithm.
;
_exptl_crystal_colour yellow
_exptl_crystal_colour_primary yellow
_exptl_crystal_density_diffrn 1.489
_exptl_crystal_description block
_exptl_crystal_F_000 2368
_exptl_crystal_size_max 0.41
_exptl_crystal_size_mid 0.33
_exptl_crystal_size_min 0.24
_refine_diff_density_max 0.542
_refine_diff_density_min -0.567
_refine_diff_density_rms 0.052
_refine_ls_abs_structure_details
;
 Flack x determined using 4488 quotients [(I+)-(I-)]/[(I+)+(I-)]
 (Parsons, Flack and Wagner, Acta Cryst. B69 (2013) 249-259).
;
_refine_ls_abs_structure_Flack -0.020(7)
_refine_ls_extinction_method none
_refine_ls_goodness_of_fit_ref 1.051
_refine_ls_hydrogen_treatment mixed
_refine_ls_matrix_type full
_refine_ls_number_parameters 698
_refine_ls_number_reflns 10811
_refine_ls_number_restraints 18
_refine_ls_restrained_S_all 1.050
_refine_ls_R_factor_all 0.0348
_refine_ls_R_factor_gt 0.0328
_refine_ls_shift/su_max 0.001
_refine_ls_shift/su_mean 0.000
_refine_ls_structure_factor_coef Fsqd
_refine_ls_weighting_details 'w=1/[\s^2^(Fo^2^)+(0.0482P)^2^+2.1345P] where P=(Fo^2^+2Fc^2^)/3'
_refine_ls_weighting_scheme calc
_refine_ls_wR_factor_gt 0.0851
_refine_ls_wR_factor_ref 0.0877
_reflns_Friedel_coverage 0.803
_reflns_Friedel_fraction_full 1.000
_reflns_Friedel_fraction_max 0.978
_reflns_number_gt 10407
_reflns_number_total 10811
_reflns_threshold_expression 'I > 2\s(I)'
_cod_data_source_file d4dt03337j2.cif
_cod_data_source_block mib-059_v1
_cod_depositor_comments 'Adding full bibliography for 7718511--7718513.cif.'
_cod_database_code 7718512
_shelx_shelxl_version_number 2018/3
_shelx_space_group_comment
;
The symmetry employed for this shelxl refinement is uniquely defined
by the following loop, which should always be used as a source of
symmetry information in preference to the above space-group names.
They are only intended as comments.
;
_shelx_estimated_absorpt_t_max 0.553
_shelx_estimated_absorpt_t_min 0.393
_olex2_refinement_description
;
1. Fixed Uiso
 At 1.2 times of:
  All C(H) groups, All C(H,H) groups, All Cu(H) groups
2. Restrained distances
 C57-Cl1
 1.74 with sigma of 0.02
 C57-Cl2
 1.74 with sigma of 0.02
 C57'-Cl2'
 1.74 with sigma of 0.02
 C57'-Cl1'
 1.74 with sigma of 0.02
3. Uiso/Uaniso restraints and constraints
Uanis(C57) = Uanis(C57')
Uanis(Cl1) = Uanis(Cl1')
Uanis(Cl2) = Uanis(Cl2')
4. Rigid body (RIGU) restrains
 C57, Cl1, Cl2, C57', Cl1', Cl2'
 with sigma for 1-2 distances of 0.004 and sigma for 1-3 distances of 0.004
5. Others
 Sof(C57')=Sof(H57C)=Sof(H57D)=Sof(Cl1')=Sof(Cl2')=1-FVAR(1)
 Sof(C57)=Sof(H57A)=Sof(H57B)=Sof(Cl1)=Sof(Cl2)=FVAR(1)
6.a Secondary CH2 refined with riding coordinates:
 C57(H57A,H57B), C57'(H57C,H57D)
6.b Aromatic/amide H refined with riding coordinates:
 C2(H2), C4(H4), C5(H5), C8(H8), C10(H10), C11(H11), C14(H14), C15(H15),
 C16(H16), C17(H17), C18(H18), C20(H20), C21(H21), C22(H22), C23(H23), C24(H24),
  C29(H29), C30(H30), C31(H31), C32(H32), C33(H33), C34(H34), C37(H37),
 C38(H38), C41(H41), C42(H42), C43(H43), C44(H44), C46(H46), C47(H47), C48(H48),
  C49(H49), C50(H50), C52(H52), C53(H53), C54(H54), C55(H55), C56(H56)
;
_olex2_submission_special_instructions 'No special instructions were received'

loop_
_space_group_symop_operation_xyz
'x, y, z'
'-x+1/2, -y, z+1/2'
'-x, y+1/2, -z+1/2'
'x+1/2, -y+1/2, -z'

loop_
_atom_site_label
_atom_site_type_symbol
_atom_site_fract_x
_atom_site_fract_y
_atom_site_fract_z
_atom_site_U_iso_or_equiv
_atom_site_adp_type
_atom_site_occupancy
_atom_site_site_symmetry_order
_atom_site_calc_flag
_atom_site_refinement_flags_posn
_atom_site_refinement_flags_adp
_atom_site_refinement_flags_occupancy
_atom_site_disorder_assembly
_atom_site_disorder_group
C1 C 0.3026(2) 0.59949(14) 0.63548(13) 0.0204(5) Uani 1 1 d . . . . .
C2 C 0.2903(3) 0.55848(14) 0.58195(14) 0.0229(6) Uani 1 1 d . . . . .
H2 H 0.222994 0.555113 0.560534 0.027 Uiso 1 1 calc R U . . .
C3 C 0.3793(3) 0.52326(15) 0.56158(14) 0.0257(6) Uani 1 1 d . . . . .
C4 C 0.4773(3) 0.52867(15) 0.59330(15) 0.0275(6) Uani 1 1 d . . . . .
H4 H 0.538523 0.503564 0.580134 0.033 Uiso 1 1 calc R U . . .
C5 C 0.4827(3) 0.57115(14) 0.64388(16) 0.0263(6) Uani 1 1 d . . . . .
H5 H 0.549399 0.575161 0.665807 0.032 Uiso 1 1 calc R U . . .
C6 C 0.3745(3) 0.47815(19) 0.50490(17) 0.0382(8) Uani 1 1 d . . . . .
C7 C 0.1905(2) 0.64472(13) 0.72315(13) 0.0193(5) Uani 1 1 d . . . . .
C8 C 0.0834(2) 0.63579(13) 0.74486(13) 0.0203(5) Uani 1 1 d . . . . .
H8 H 0.027148 0.623771 0.716391 0.024 Uiso 1 1 calc R U . . .
C9 C 0.0633(2) 0.64504(13) 0.80838(14) 0.0207(5) Uani 1 1 d . . . . .
C10 C 0.1457(3) 0.66330(16) 0.84939(14) 0.0256(6) Uani 1 1 d . . . . .
H10 H 0.132824 0.669043 0.893502 0.031 Uiso 1 1 calc R U . . .
C11 C 0.2469(3) 0.67280(16) 0.82399(14) 0.0270(6) Uani 1 1 d . . . . .
H11 H 0.303708 0.685557 0.851755 0.032 Uiso 1 1 calc R U . . .
C12 C -0.0468(2) 0.63172(14) 0.83575(14) 0.0230(6) Uani 1 1 d . . . . .
C13 C 0.4067(3) 0.74751(13) 0.57377(13) 0.0210(5) Uani 1 1 d . . . . .
C14 C 0.3149(3) 0.74393(15) 0.53556(15) 0.0265(6) Uani 1 1 d . . . . .
H14 H 0.249463 0.764266 0.549122 0.032 Uiso 1 1 calc R U . . .
C15 C 0.3191(3) 0.71063(16) 0.47766(15) 0.0329(7) Uani 1 1 d . . . . .
H15 H 0.256697 0.708915 0.451504 0.040 Uiso 1 1 calc R U . . .
C16 C 0.4129(3) 0.68016(15) 0.45792(14) 0.0344(7) Uani 1 1 d . . . . .
H16 H 0.414808 0.657170 0.418435 0.041 Uiso 1 1 calc R U . . .
C17 C 0.5049(3) 0.68290(15) 0.49560(15) 0.0298(7) Uani 1 1 d . . . . .
H17 H 0.569891 0.662247 0.481757 0.036 Uiso 1 1 calc R U . . .
C18 C 0.5013(3) 0.71603(15) 0.55370(14) 0.0245(6) Uani 1 1 d . . . . .
H18 H 0.563734 0.717230 0.579875 0.029 Uiso 1 1 calc R U . . .
C19 C 0.2838(2) 0.83671(14) 0.65440(15) 0.0226(6) Uani 1 1 d . . . . .
C20 C 0.2731(3) 0.88762(16) 0.60888(16) 0.0278(6) Uani 1 1 d . . . . .
H20 H 0.325555 0.892327 0.576277 0.033 Uiso 1 1 calc R U . . .
C21 C 0.1851(3) 0.93138(17) 0.61161(19) 0.0345(8) Uani 1 1 d . . . . .
H21 H 0.176839 0.965421 0.580409 0.041 Uiso 1 1 calc R U . . .
C22 C 0.1099(3) 0.92499(18) 0.6600(2) 0.0398(9) Uani 1 1 d . . . . .
H22 H 0.050058 0.954765 0.661768 0.048 Uiso 1 1 calc R U . . .
C23 C 0.1211(3) 0.87580(17) 0.70567(19) 0.0363(8) Uani 1 1 d . . . . .
H23 H 0.069864 0.872225 0.739036 0.044 Uiso 1 1 calc R U . . .
C24 C 0.2081(2) 0.83132(16) 0.70265(16) 0.0286(7) Uani 1 1 d . . . . .
H24 H 0.215455 0.797166 0.733815 0.034 Uiso 1 1 calc R U . . .
C25 C 0.5145(2) 0.83910(13) 0.66031(13) 0.0186(5) Uani 1 1 d . . . . .
C26 C 0.5464(2) 0.86103(13) 0.71970(14) 0.0193(5) Uani 1 1 d . . . . .
C27 C 0.6406(2) 0.90274(13) 0.72596(14) 0.0205(5) Uani 1 1 d . . . . .
C28 C 0.7001(2) 0.92020(14) 0.67050(15) 0.0226(6) Uani 1 1 d . . . . .
C29 C 0.6596(2) 0.90092(15) 0.61026(15) 0.0238(6) Uani 1 1 d . . . . .
H29 H 0.695326 0.915749 0.572890 0.029 Uiso 1 1 calc R U . . .
C30 C 0.5699(2) 0.86125(14) 0.60522(13) 0.0204(5) Uani 1 1 d . . . . .
H30 H 0.544489 0.848402 0.564454 0.024 Uiso 1 1 calc R U . . .
C31 C 0.6797(2) 0.92423(14) 0.78597(15) 0.0244(6) Uani 1 1 d . . . . .
H31 H 0.638205 0.915842 0.823052 0.029 Uiso 1 1 calc R U . . .
C32 C 0.7769(3) 0.95703(15) 0.79097(17) 0.0291(7) Uani 1 1 d . . . . .
H32 H 0.803715 0.969468 0.831559 0.035 Uiso 1 1 calc R U . . .
C33 C 0.8371(3) 0.97226(15) 0.73602(17) 0.0307(7) Uani 1 1 d . . . . .
H33 H 0.904821 0.994245 0.739906 0.037 Uiso 1 1 calc R U . . .
C34 C 0.7990(3) 0.95577(15) 0.67739(17) 0.0280(6) Uani 1 1 d . . . . .
H34 H 0.838913 0.968167 0.640722 0.034 Uiso 1 1 calc R U . . .
C35 C 0.4836(2) 0.84780(14) 0.77927(14) 0.0206(5) Uani 1 1 d . . . . .
C36 C 0.4997(2) 0.79177(15) 0.81732(13) 0.0219(6) Uani 1 1 d . . . . .
C37 C 0.4467(3) 0.78844(17) 0.87726(14) 0.0285(6) Uani 1 1 d . . . . .
H37 H 0.460798 0.751576 0.904636 0.034 Uiso 1 1 calc R U . . .
C38 C 0.3766(3) 0.83672(19) 0.89604(15) 0.0332(7) Uani 1 1 d . . . . .
H38 H 0.343499 0.833465 0.936608 0.040 Uiso 1 1 calc R U . . .
C39 C 0.3517(3) 0.89192(18) 0.85637(16) 0.0318(7) Uani 1 1 d . . . . .
C40 C 0.4079(2) 0.89848(15) 0.79786(14) 0.0251(6) Uani 1 1 d . . . . .
C41 C 0.3833(2) 0.95412(16) 0.75757(16) 0.0284(7) Uani 1 1 d . . . . .
H41 H 0.421831 0.960005 0.718985 0.034 Uiso 1 1 calc R U . . .
C42 C 0.3044(3) 0.99909(18) 0.7743(2) 0.0373(8) Uani 1 1 d . . . . .
H42 H 0.287106 1.035038 0.746466 0.045 Uiso 1 1 calc R U . . .
C43 C 0.2488(3) 0.9926(2) 0.8321(2) 0.0434(10) Uani 1 1 d . . . . .
H43 H 0.194831 1.024338 0.843340 0.052 Uiso 1 1 calc R U . . .
C44 C 0.2722(3) 0.9409(2) 0.8722(2) 0.0405(9) Uani 1 1 d . . . . .
H44 H 0.234722 0.937334 0.911362 0.049 Uiso 1 1 calc R U . . .
C45 C 0.6865(2) 0.73079(14) 0.75044(14) 0.0201(5) Uani 1 1 d . . . . .
C46 C 0.7148(2) 0.69871(15) 0.69376(13) 0.0228(6) Uani 1 1 d . . . . .
H46 H 0.664088 0.670375 0.673125 0.027 Uiso 1 1 calc R U . . .
C47 C 0.8166(3) 0.70796(16) 0.66741(15) 0.0282(6) Uani 1 1 d . . . . .
H47 H 0.835914 0.685231 0.629438 0.034 Uiso 1 1 calc R U . . .
C48 C 0.8900(2) 0.75067(16) 0.69687(15) 0.0276(6) Uani 1 1 d . . . . .
H48 H 0.959062 0.757954 0.678439 0.033 Uiso 1 1 calc R U . . .
C49 C 0.8627(2) 0.78256(16) 0.75299(16) 0.0276(6) Uani 1 1 d . . . . .
H49 H 0.913257 0.811381 0.773144 0.033 Uiso 1 1 calc R U . . .
C50 C 0.7618(2) 0.77265(14) 0.77994(15) 0.0222(5) Uani 1 1 d . . . . .
H50 H 0.743816 0.794430 0.818633 0.027 Uiso 1 1 calc R U . . .
C51 C 0.5799(2) 0.65698(15) 0.84918(13) 0.0229(5) Uani 1 1 d . . . . .
C52 C 0.5205(3) 0.59766(16) 0.85157(15) 0.0267(6) Uani 1 1 d . . . . .
H52 H 0.466032 0.589380 0.820801 0.032 Uiso 1 1 calc R U . . .
C53 C 0.5406(3) 0.55037(17) 0.89892(16) 0.0327(7) Uani 1 1 d . . . . .
H53 H 0.498939 0.510382 0.900627 0.039 Uiso 1 1 calc R U . . .
C54 C 0.6206(3) 0.56123(19) 0.94327(16) 0.0355(8) Uani 1 1 d . . . . .
H54 H 0.634333 0.528885 0.975410 0.043 Uiso 1 1 calc R U . . .
C55 C 0.6807(3) 0.6198(2) 0.94047(17) 0.0390(8) Uani 1 1 d . . . . .
H55 H 0.736551 0.627141 0.970557 0.047 Uiso 1 1 calc R U . . .
C56 C 0.6603(3) 0.66792(19) 0.89423(15) 0.0331(7) Uani 1 1 d . . . . .
H56 H 0.701191 0.708260 0.893361 0.040 Uiso 1 1 calc R U . . .
C57 C 0.0780(9) 0.3680(4) 0.5480(9) 0.106(4) Uani 0.837(5) 1 d D . P A 1
H57A H 0.046322 0.390839 0.510600 0.127 Uiso 0.837(5) 1 calc R U P A 1
H57B H 0.118298 0.402258 0.572443 0.127 Uiso 0.837(5) 1 calc R U P A 1
C57' C 0.056(3) 0.3831(19) 0.560(6) 0.106(4) Uani 0.163(5) 1 d D . P A 2
H57C H 0.065271 0.415710 0.595409 0.127 Uiso 0.163(5) 1 calc R U P A 2
H57D H 0.038746 0.407854 0.520888 0.127 Uiso 0.163(5) 1 calc R U P A 2
B1 B -0.0077(3) 0.56876(19) 0.56655(17) 0.0278(7) Uani 1 1 d . . . . .
N1 N 0.3976(2) 0.60793(11) 0.66445(11) 0.0214(5) Uani 1 1 d . . . . .
N2 N 0.2125(2) 0.63363(12) 0.65903(12) 0.0214(5) Uani 1 1 d . . . . .
N3 N 0.2699(2) 0.66502(12) 0.76187(11) 0.0216(5) Uani 1 1 d . . . . .
F1 F 0.4388(2) 0.50174(16) 0.45831(11) 0.0625(7) Uani 1 1 d . . . . .
F2 F 0.4082(3) 0.41664(12) 0.51861(14) 0.0706(9) Uani 1 1 d . . . . .
F3 F 0.27488(19) 0.47277(11) 0.48034(10) 0.0411(5) Uani 1 1 d . . . . .
F4 F -0.12147(14) 0.61871(10) 0.79200(9) 0.0299(4) Uani 1 1 d . . . . .
F5 F -0.04395(16) 0.57878(10) 0.87507(10) 0.0370(5) Uani 1 1 d . . . . .
F6 F -0.08222(15) 0.68374(10) 0.87019(9) 0.0345(4) Uani 1 1 d . . . . .
F7 F -0.11541(17) 0.57234(12) 0.55007(11) 0.0426(5) Uani 1 1 d . . . . .
F8 F 0.00452(19) 0.53959(13) 0.62608(10) 0.0461(6) Uani 1 1 d . . . . .
F9 F 0.03743(19) 0.63324(11) 0.57033(12) 0.0470(6) Uani 1 1 d . . . . .
F10 F 0.04858(18) 0.53202(12) 0.52251(10) 0.0452(5) Uani 1 1 d . . . . .
P1 P 0.39989(6) 0.78076(3) 0.65434(3) 0.01780(14) Uani 1 1 d . . . . .
P2 P 0.55336(5) 0.71404(3) 0.78319(3) 0.01880(14) Uani 1 1 d . . . . .
Cl1 Cl 0.16889(19) 0.30885(10) 0.52118(11) 0.0835(6) Uani 0.837(5) 1 d D . P A 1
Cl2 Cl -0.0293(3) 0.33818(19) 0.59604(12) 0.0957(9) Uani 0.837(5) 1 d D . P A 1
Cl1' Cl 0.1718(11) 0.3348(6) 0.5507(6) 0.0835(6) Uani 0.163(5) 1 d D . P A 2
Cl2' Cl -0.043(2) 0.3250(12) 0.5780(9) 0.0957(9) Uani 0.163(5) 1 d D . P A 2
Cu1 Cu 0.41442(3) 0.69122(2) 0.72059(2) 0.02026(10) Uani 1 1 d . . . . .
H2A H 0.158(3) 0.6277(19) 0.6372(18) 0.024 Uiso 1 1 d . U . . .

loop_
_atom_site_aniso_label
_atom_site_aniso_U_11
_atom_site_aniso_U_22
_atom_site_aniso_U_33
_atom_site_aniso_U_23
_atom_site_aniso_U_13
_atom_site_aniso_U_12
C1 0.0229(14) 0.0189(12) 0.0195(13) 0.0015(10) 0.0002(11) -0.0001(11)
C2 0.0277(15) 0.0215(13) 0.0194(13) 0.0018(11) -0.0011(11) 0.0027(11)
C3 0.0363(17) 0.0201(13) 0.0207(13) 0.0042(11) 0.0023(12) 0.0054(12)
C4 0.0292(16) 0.0230(13) 0.0303(15) 0.0038(12) 0.0045(13) 0.0068(12)
C5 0.0249(15) 0.0201(13) 0.0338(16) 0.0047(11) 0.0009(13) 0.0023(11)
C6 0.045(2) 0.0377(18) 0.0322(17) -0.0085(14) -0.0049(16) 0.0189(16)
C7 0.0220(13) 0.0159(11) 0.0199(12) -0.0011(10) 0.0012(12) -0.0006(10)
C8 0.0213(14) 0.0168(11) 0.0230(12) -0.0005(10) -0.0036(11) 0.0002(10)
C9 0.0185(13) 0.0184(12) 0.0251(13) 0.0005(10) 0.0013(11) -0.0011(10)
C10 0.0252(15) 0.0321(15) 0.0195(13) -0.0015(11) 0.0022(12) -0.0040(12)
C11 0.0246(15) 0.0361(16) 0.0204(14) -0.0009(12) -0.0018(12) -0.0071(12)
C12 0.0208(14) 0.0245(13) 0.0237(13) 0.0044(11) -0.0010(11) -0.0018(11)
C13 0.0257(15) 0.0180(12) 0.0194(12) 0.0008(10) -0.0020(11) -0.0027(11)
C14 0.0297(16) 0.0219(13) 0.0280(16) 0.0008(12) -0.0081(13) -0.0014(12)
C15 0.046(2) 0.0284(15) 0.0242(14) 0.0002(12) -0.0129(14) -0.0064(14)
C16 0.059(2) 0.0260(14) 0.0185(13) -0.0018(11) -0.0004(15) -0.0048(15)
C17 0.0427(19) 0.0219(14) 0.0250(14) -0.0008(11) 0.0073(13) -0.0018(13)
C18 0.0277(15) 0.0225(13) 0.0232(14) 0.0009(11) 0.0025(12) 0.0002(12)
C19 0.0157(13) 0.0226(12) 0.0296(14) -0.0055(12) -0.0021(11) 0.0009(10)
C20 0.0231(15) 0.0261(15) 0.0341(16) -0.0013(12) -0.0038(13) 0.0007(12)
C21 0.0270(16) 0.0267(15) 0.050(2) -0.0007(14) -0.0083(15) 0.0048(13)
C22 0.0178(15) 0.0317(16) 0.070(3) -0.0078(16) 0.0002(16) 0.0038(13)
C23 0.0202(15) 0.0304(15) 0.058(2) -0.0080(15) 0.0118(15) -0.0022(12)
C24 0.0196(14) 0.0253(14) 0.0409(18) -0.0042(13) 0.0059(12) -0.0030(12)
C25 0.0157(12) 0.0174(11) 0.0229(13) 0.0002(10) 0.0002(11) 0.0007(10)
C26 0.0158(12) 0.0184(11) 0.0238(13) -0.0021(10) 0.0028(12) 0.0031(10)
C27 0.0172(13) 0.0171(12) 0.0271(14) -0.0028(10) 0.0019(12) 0.0025(10)
C28 0.0194(13) 0.0166(11) 0.0318(15) -0.0011(11) 0.0026(12) -0.0002(11)
C29 0.0233(14) 0.0201(13) 0.0280(14) 0.0026(11) 0.0054(12) 0.0011(11)
C30 0.0181(13) 0.0209(12) 0.0222(13) 0.0007(10) 0.0019(11) 0.0008(10)
C31 0.0213(14) 0.0233(13) 0.0287(15) -0.0085(11) -0.0005(12) 0.0012(11)
C32 0.0240(15) 0.0232(14) 0.0402(18) -0.0130(13) -0.0045(13) 0.0014(11)
C33 0.0203(14) 0.0207(13) 0.051(2) -0.0072(13) 0.0011(14) -0.0027(11)
C34 0.0217(15) 0.0217(13) 0.0407(17) -0.0002(12) 0.0045(13) -0.0018(11)
C35 0.0137(12) 0.0260(13) 0.0222(13) -0.0091(11) 0.0014(11) -0.0032(10)
C36 0.0160(12) 0.0292(14) 0.0204(13) -0.0051(11) 0.0018(10) -0.0045(11)
C37 0.0261(15) 0.0383(16) 0.0210(13) -0.0080(12) 0.0050(12) -0.0093(13)
C38 0.0302(16) 0.0455(19) 0.0238(14) -0.0120(13) 0.0090(13) -0.0087(14)
C39 0.0212(15) 0.0400(17) 0.0342(17) -0.0198(14) 0.0080(13) -0.0058(13)
C40 0.0156(13) 0.0284(14) 0.0312(15) -0.0123(11) 0.0019(12) -0.0037(11)
C41 0.0172(14) 0.0296(15) 0.0383(16) -0.0131(13) -0.0008(12) 0.0001(11)
C42 0.0227(15) 0.0332(16) 0.056(2) -0.0183(16) -0.0057(16) 0.0046(13)
C43 0.0218(16) 0.047(2) 0.062(2) -0.0285(19) 0.0015(16) 0.0069(14)
C44 0.0260(17) 0.050(2) 0.046(2) -0.0248(17) 0.0113(16) -0.0015(15)
C45 0.0172(13) 0.0226(13) 0.0206(13) 0.0041(10) 0.0012(11) 0.0004(10)
C46 0.0231(14) 0.0259(13) 0.0193(12) 0.0030(11) -0.0017(11) 0.0010(11)
C47 0.0263(15) 0.0339(16) 0.0243(14) 0.0051(12) 0.0057(12) 0.0068(12)
C48 0.0173(14) 0.0327(15) 0.0328(15) 0.0131(12) 0.0050(12) 0.0024(12)
C49 0.0193(14) 0.0269(14) 0.0364(16) 0.0065(13) -0.0015(12) -0.0020(12)
C50 0.0201(13) 0.0201(13) 0.0264(14) 0.0017(11) -0.0007(12) -0.0002(10)
C51 0.0193(13) 0.0307(14) 0.0188(12) 0.0021(11) 0.0017(11) -0.0026(12)
C52 0.0267(15) 0.0296(14) 0.0239(14) 0.0007(12) -0.0020(12) -0.0037(12)
C53 0.0370(18) 0.0313(16) 0.0299(16) 0.0072(13) 0.0011(14) -0.0090(14)
C54 0.0354(18) 0.0433(19) 0.0279(16) 0.0139(14) -0.0005(14) -0.0035(15)
C55 0.0353(19) 0.054(2) 0.0277(16) 0.0136(15) -0.0098(14) -0.0160(17)
C56 0.0280(16) 0.0439(18) 0.0275(15) 0.0099(14) -0.0057(13) -0.0149(14)
C57 0.096(6) 0.048(4) 0.173(12) 0.036(7) -0.009(7) 0.014(4)
C57' 0.096(6) 0.048(4) 0.173(12) 0.036(7) -0.009(7) 0.014(4)
B1 0.0242(17) 0.0361(18) 0.0230(16) -0.0050(13) -0.0009(14) -0.0051(14)
N1 0.0198(12) 0.0196(10) 0.0248(11) 0.0020(9) -0.0010(10) -0.0003(9)
N2 0.0194(12) 0.0257(11) 0.0192(11) -0.0040(9) -0.0024(10) 0.0023(10)
N3 0.0216(12) 0.0245(11) 0.0188(11) -0.0004(9) 0.0009(9) -0.0040(10)
F1 0.0591(16) 0.095(2) 0.0336(12) -0.0166(12) 0.0148(11) 0.0108(15)
F2 0.104(2) 0.0386(12) 0.0692(17) -0.0230(12) -0.0416(17) 0.0373(15)
F3 0.0509(13) 0.0412(11) 0.0311(10) -0.0122(9) -0.0082(9) 0.0104(10)
F4 0.0187(8) 0.0406(10) 0.0303(9) 0.0021(8) -0.0019(7) -0.0056(7)
F5 0.0264(10) 0.0397(10) 0.0450(11) 0.0232(9) -0.0009(9) -0.0038(8)
F6 0.0256(9) 0.0385(10) 0.0393(10) -0.0084(8) 0.0072(8) 0.0017(8)
F7 0.0273(10) 0.0561(13) 0.0444(12) -0.0131(10) -0.0109(9) 0.0001(9)
F8 0.0411(12) 0.0685(15) 0.0287(10) 0.0097(10) -0.0047(9) -0.0147(11)
F9 0.0458(13) 0.0334(10) 0.0618(14) -0.0006(10) -0.0238(11) -0.0070(9)
F10 0.0359(11) 0.0603(14) 0.0394(11) -0.0220(10) 0.0047(10) -0.0049(10)
P1 0.0153(3) 0.0191(3) 0.0189(3) -0.0010(2) -0.0007(3) -0.0002(2)
P2 0.0155(3) 0.0237(3) 0.0173(3) 0.0004(3) -0.0002(3) -0.0022(2)
Cl1 0.1162(14) 0.0553(10) 0.0791(13) 0.0094(9) 0.0015(11) 0.0080(10)
Cl2 0.1169(19) 0.103(2) 0.0677(17) 0.0181(14) -0.0138(15) 0.0493(16)
Cl1' 0.1162(14) 0.0553(10) 0.0791(13) 0.0094(9) 0.0015(11) 0.0080(10)
Cl2' 0.1169(19) 0.103(2) 0.0677(17) 0.0181(14) -0.0138(15) 0.0493(16)
Cu1 0.0175(2) 0.02386(19) 0.01941(19) 0.00027(16) -0.00087(16) -0.00297(15)

loop_
_atom_type_symbol
_atom_type_description
_atom_type_scat_dispersion_real
_atom_type_scat_dispersion_imag
_atom_type_scat_source
C C 0.0181 0.0091 'International Tables Vol C Tables 4.2.6.8 and 6.1.1.4'
H H 0.0000 0.0000 'International Tables Vol C Tables 4.2.6.8 and 6.1.1.4'
B B 0.0090 0.0039 'International Tables Vol C Tables 4.2.6.8 and 6.1.1.4'
N N 0.0311 0.0180 'International Tables Vol C Tables 4.2.6.8 and 6.1.1.4'
F F 0.0727 0.0534 'International Tables Vol C Tables 4.2.6.8 and 6.1.1.4'
P P 0.2955 0.4335 'International Tables Vol C Tables 4.2.6.8 and 6.1.1.4'
Cl Cl 0.3639 0.7018 'International Tables Vol C Tables 4.2.6.8 and 6.1.1.4'
Cu Cu -1.9646 0.5888 'International Tables Vol C Tables 4.2.6.8 and 6.1.1.4'

loop_
_geom_angle_atom_site_label_1
_geom_angle_atom_site_label_2
_geom_angle_atom_site_label_3
_geom_angle
_geom_angle_site_symmetry_1
_geom_angle_site_symmetry_3
_geom_angle_publ_flag
N1 C1 C2 122.5(3) . . ?
N1 C1 N2 118.7(2) . . ?
N2 C1 C2 118.9(3) . . ?
C1 C2 H2 121.3 . . ?
C3 C2 C1 117.5(3) . . ?
C3 C2 H2 121.3 . . ?
C2 C3 C4 120.7(3) . . ?
C2 C3 C6 121.6(3) . . ?
C4 C3 C6 117.7(3) . . ?
C3 C4 H4 121.1 . . ?
C5 C4 C3 117.9(3) . . ?
C5 C4 H4 121.1 . . ?
C4 C5 H5 118.4 . . ?
N1 C5 C4 123.2(3) . . ?
N1 C5 H5 118.4 . . ?
F1 C6 C3 110.4(3) . . ?
F2 C6 C3 111.6(3) . . ?
F2 C6 F1 107.1(3) . . ?
F2 C6 F3 107.4(3) . . ?
F3 C6 C3 113.1(3) . . ?
F3 C6 F1 106.9(3) . . ?
N2 C7 C8 118.4(3) . . ?
N3 C7 C8 121.9(3) . . ?
N3 C7 N2 119.6(3) . . ?
C7 C8 H8 121.0 . . ?
C9 C8 C7 117.9(3) . . ?
C9 C8 H8 121.0 . . ?
C8 C9 C10 120.6(3) . . ?
C8 C9 C12 121.0(3) . . ?
C10 C9 C12 118.4(3) . . ?
C9 C10 H10 121.2 . . ?
C11 C10 C9 117.7(3) . . ?
C11 C10 H10 121.2 . . ?
C10 C11 H11 118.2 . . ?
N3 C11 C10 123.7(3) . . ?
N3 C11 H11 118.2 . . ?
F4 C12 C9 113.5(2) . . ?
F4 C12 F5 107.0(2) . . ?
F4 C12 F6 107.3(2) . . ?
F5 C12 C9 110.6(2) . . ?
F6 C12 C9 111.6(2) . . ?
F6 C12 F5 106.4(2) . . ?
C14 C13 C18 119.1(3) . . ?
C14 C13 P1 121.2(2) . . ?
C18 C13 P1 119.0(2) . . ?
C13 C14 H14 120.0 . . ?
C15 C14 C13 120.0(3) . . ?
C15 C14 H14 120.0 . . ?
C14 C15 H15 119.7 . . ?
C16 C15 C14 120.5(3) . . ?
C16 C15 H15 119.7 . . ?
C15 C16 H16 119.9 . . ?
C15 C16 C17 120.2(3) . . ?
C17 C16 H16 119.9 . . ?
C16 C17 H17 120.2 . . ?
C16 C17 C18 119.7(3) . . ?
C18 C17 H17 120.2 . . ?
C13 C18 H18 119.8 . . ?
C17 C18 C13 120.4(3) . . ?
C17 C18 H18 119.8 . . ?
C20 C19 P1 121.1(2) . . ?
C24 C19 C20 119.6(3) . . ?
C24 C19 P1 119.2(2) . . ?
C19 C20 H20 120.1 . . ?
C21 C20 C19 119.8(3) . . ?
C21 C20 H20 120.1 . . ?
C20 C21 H21 120.1 . . ?
C22 C21 C20 119.8(3) . . ?
C22 C21 H21 120.1 . . ?
C21 C22 H22 119.7 . . ?
C23 C22 C21 120.7(3) . . ?
C23 C22 H22 119.7 . . ?
C22 C23 H23 120.1 . . ?
C22 C23 C24 119.8(3) . . ?
C24 C23 H23 120.1 . . ?
C19 C24 C23 120.4(3) . . ?
C19 C24 H24 119.8 . . ?
C23 C24 H24 119.8 . . ?
C26 C25 C30 120.2(3) . . ?
C26 C25 P1 118.8(2) . . ?
C30 C25 P1 120.9(2) . . ?
C25 C26 C27 119.8(3) . . ?
C25 C26 C35 123.6(2) . . ?
C27 C26 C35 116.4(2) . . ?
C28 C27 C26 119.0(3) . . ?
C31 C27 C26 122.2(3) . . ?
C31 C27 C28 118.7(3) . . ?
C29 C28 C27 119.0(3) . . ?
C29 C28 C34 122.1(3) . . ?
C34 C28 C27 118.9(3) . . ?
C28 C29 H29 119.6 . . ?
C30 C29 C28 120.9(3) . . ?
C30 C29 H29 119.6 . . ?
C25 C30 H30 119.7 . . ?
C29 C30 C25 120.6(3) . . ?
C29 C30 H30 119.7 . . ?
C27 C31 H31 119.6 . . ?
C32 C31 C27 120.7(3) . . ?
C32 C31 H31 119.6 . . ?
C31 C32 H32 119.9 . . ?
C31 C32 C33 120.1(3) . . ?
C33 C32 H32 119.9 . . ?
C32 C33 H33 119.7 . . ?
C34 C33 C32 120.7(3) . . ?
C34 C33 H33 119.7 . . ?
C28 C34 H34 119.6 . . ?
C33 C34 C28 120.7(3) . . ?
C33 C34 H34 119.6 . . ?
C36 C35 C26 123.4(2) . . ?
C36 C35 C40 120.1(3) . . ?
C40 C35 C26 116.4(3) . . ?
C35 C36 C37 118.9(3) . . ?
C35 C36 P2 120.3(2) . . ?
C37 C36 P2 118.4(2) . . ?
C36 C37 H37 119.3 . . ?
C38 C37 C36 121.4(3) . . ?
C38 C37 H37 119.3 . . ?
C37 C38 H38 119.4 . . ?
C37 C38 C39 121.2(3) . . ?
C39 C38 H38 119.4 . . ?
C38 C39 C40 118.5(3) . . ?
C38 C39 C44 122.9(3) . . ?
C40 C39 C44 118.5(3) . . ?
C39 C40 C35 119.5(3) . . ?
C39 C40 C41 118.8(3) . . ?
C41 C40 C35 121.6(3) . . ?
C40 C41 H41 119.8 . . ?
C42 C41 C40 120.4(3) . . ?
C42 C41 H41 119.8 . . ?
C41 C42 H42 119.6 . . ?
C41 C42 C43 120.8(4) . . ?
C43 C42 H42 119.6 . . ?
C42 C43 H43 119.9 . . ?
C44 C43 C42 120.1(3) . . ?
C44 C43 H43 119.9 . . ?
C39 C44 H44 119.3 . . ?
C43 C44 C39 121.3(4) . . ?
C43 C44 H44 119.3 . . ?
C46 C45 P2 117.9(2) . . ?
C50 C45 C46 119.0(3) . . ?
C50 C45 P2 123.1(2) . . ?
C45 C46 H46 119.7 . . ?
C47 C46 C45 120.5(3) . . ?
C47 C46 H46 119.7 . . ?
C46 C47 H47 120.1 . . ?
C46 C47 C48 119.7(3) . . ?
C48 C47 H47 120.1 . . ?
C47 C48 H48 120.0 . . ?
C49 C48 C47 120.1(3) . . ?
C49 C48 H48 120.0 . . ?
C48 C49 H49 119.8 . . ?
C48 C49 C50 120.3(3) . . ?
C50 C49 H49 119.8 . . ?
C45 C50 H50 119.8 . . ?
C49 C50 C45 120.3(3) . . ?
C49 C50 H50 119.8 . . ?
C52 C51 C56 119.1(3) . . ?
C52 C51 P2 117.4(2) . . ?
C56 C51 P2 123.4(2) . . ?
C51 C52 H52 119.9 . . ?
C51 C52 C53 120.3(3) . . ?
C53 C52 H52 119.9 . . ?
C52 C53 H53 119.8 . . ?
C54 C53 C52 120.5(3) . . ?
C54 C53 H53 119.8 . . ?
C53 C54 H54 120.4 . . ?
C53 C54 C55 119.3(3) . . ?
C55 C54 H54 120.4 . . ?
C54 C55 H55 119.5 . . ?
C54 C55 C56 120.9(3) . . ?
C56 C55 H55 119.5 . . ?
C51 C56 H56 120.0 . . ?
C55 C56 C51 120.0(3) . . ?
C55 C56 H56 120.0 . . ?
H57A C57 H57B 107.3 . . ?
Cl1 C57 H57A 108.2 . . ?
Cl1 C57 H57B 108.2 . . ?
Cl1 C57 Cl2 116.5(5) . . ?
Cl2 C57 H57A 108.2 . . ?
Cl2 C57 H57B 108.2 . . ?
H57C C57' H57D 109.0 . . ?
Cl1' C57' H57C 111.0 . . ?
Cl1' C57' H57D 111.0 . . ?
Cl2' C57' H57C 111.0 . . ?
Cl2' C57' H57D 111.0 . . ?
Cl2' C57' Cl1' 104(2) . . ?
F7 B1 F8 110.7(3) . . ?
F7 B1 F9 110.6(3) . . ?
F8 B1 F9 106.8(3) . . ?
F10 B1 F7 110.4(3) . . ?
F10 B1 F8 109.4(3) . . ?
F10 B1 F9 108.9(3) . . ?
C1 N1 C5 118.1(3) . . ?
C1 N1 Cu1 117.08(19) . . ?
C5 N1 Cu1 122.9(2) . . ?
C1 N2 H2A 113(3) . . ?
C7 N2 C1 125.2(2) . . ?
C7 N2 H2A 114(3) . . ?
C7 N3 C11 118.1(3) . . ?
C7 N3 Cu1 117.21(19) . . ?
C11 N3 Cu1 124.4(2) . . ?
C13 P1 C25 104.93(13) . . ?
C13 P1 Cu1 106.43(9) . . ?
C19 P1 C13 105.04(14) . . ?
C19 P1 C25 102.88(12) . . ?
C19 P1 Cu1 122.89(11) . . ?
C25 P1 Cu1 113.14(9) . . ?
C36 P2 Cu1 97.20(9) . . ?
C45 P2 C36 108.84(13) . . ?
C45 P2 C51 103.89(13) . . ?
C45 P2 Cu1 121.06(10) . . ?
C51 P2 C36 107.01(13) . . ?
C51 P2 Cu1 117.74(10) . . ?
N1 Cu1 N3 87.14(10) . . ?
N1 Cu1 P1 105.85(7) . . ?
N1 Cu1 P2 126.09(7) . . ?
N3 Cu1 P1 112.95(7) . . ?
N3 Cu1 P2 118.44(7) . . ?
P2 Cu1 P1 105.44(3) . . ?

loop_
_geom_bond_atom_site_label_1
_geom_bond_atom_site_label_2
_geom_bond_distance
_geom_bond_site_symmetry_2
_geom_bond_publ_flag
C1 C2 1.401(4) . ?
C1 N1 1.336(4) . ?
C1 N2 1.398(4) . ?
C2 H2 0.9500 . ?
C2 C3 1.376(4) . ?
C3 C4 1.389(5) . ?
C3 C6 1.496(4) . ?
C4 H4 0.9500 . ?
C4 C5 1.362(5) . ?
C5 H5 0.9500 . ?
C5 N1 1.355(4) . ?
C6 F1 1.349(5) . ?
C6 F2 1.326(4) . ?
C6 F3 1.342(4) . ?
C7 C8 1.414(4) . ?
C7 N2 1.395(4) . ?
C7 N3 1.339(4) . ?
C8 H8 0.9500 . ?
C8 C9 1.374(4) . ?
C9 C10 1.386(4) . ?
C9 C12 1.503(4) . ?
C10 H10 0.9500 . ?
C10 C11 1.375(4) . ?
C11 H11 0.9500 . ?
C11 N3 1.348(4) . ?
C12 F4 1.331(3) . ?
C12 F5 1.342(3) . ?
C12 F6 1.339(4) . ?
C13 C14 1.395(4) . ?
C13 C18 1.395(4) . ?
C13 P1 1.824(3) . ?
C14 H14 0.9500 . ?
C14 C15 1.389(4) . ?
C15 H15 0.9500 . ?
C15 C16 1.375(5) . ?
C16 H16 0.9500 . ?
C16 C17 1.389(5) . ?
C17 H17 0.9500 . ?
C17 C18 1.392(4) . ?
C18 H18 0.9500 . ?
C19 C20 1.402(4) . ?
C19 C24 1.387(4) . ?
C19 P1 1.819(3) . ?
C20 H20 0.9500 . ?
C20 C21 1.396(5) . ?
C21 H21 0.9500 . ?
C21 C22 1.387(6) . ?
C22 H22 0.9500 . ?
C22 C23 1.380(6) . ?
C23 H23 0.9500 . ?
C23 C24 1.396(5) . ?
C24 H24 0.9500 . ?
C25 C26 1.383(4) . ?
C25 C30 1.419(4) . ?
C25 P1 1.839(3) . ?
C26 C27 1.438(4) . ?
C26 C35 1.500(4) . ?
C27 C28 1.425(4) . ?
C27 C31 1.420(4) . ?
C28 C29 1.418(4) . ?
C28 C34 1.422(4) . ?
C29 H29 0.9500 . ?
C29 C30 1.367(4) . ?
C30 H30 0.9500 . ?
C31 H31 0.9500 . ?
C31 C32 1.374(4) . ?
C32 H32 0.9500 . ?
C32 C33 1.410(5) . ?
C33 H33 0.9500 . ?
C33 C34 1.362(5) . ?
C34 H34 0.9500 . ?
C35 C36 1.388(4) . ?
C35 C40 1.433(4) . ?
C36 C37 1.425(4) . ?
C36 P2 1.832(3) . ?
C37 H37 0.9500 . ?
C37 C38 1.355(5) . ?
C38 H38 0.9500 . ?
C38 C39 1.415(5) . ?
C39 C40 1.421(4) . ?
C39 C44 1.425(5) . ?
C40 C41 1.429(5) . ?
C41 H41 0.9500 . ?
C41 C42 1.372(4) . ?
C42 H42 0.9500 . ?
C42 C43 1.405(6) . ?
C43 H43 0.9500 . ?
C43 C44 1.363(7) . ?
C44 H44 0.9500 . ?
C45 C46 1.399(4) . ?
C45 C50 1.397(4) . ?
C45 P2 1.818(3) . ?
C46 H46 0.9500 . ?
C46 C47 1.389(4) . ?
C47 H47 0.9500 . ?
C47 C48 1.392(5) . ?
C48 H48 0.9500 . ?
C48 C49 1.385(5) . ?
C49 H49 0.9500 . ?
C49 C50 1.386(4) . ?
C50 H50 0.9500 . ?
C51 C52 1.393(4) . ?
C51 C56 1.393(4) . ?
C51 P2 1.826(3) . ?
C52 H52 0.9500 . ?
C52 C53 1.395(4) . ?
C53 H53 0.9500 . ?
C53 C54 1.379(5) . ?
C54 H54 0.9500 . ?
C54 C55 1.384(5) . ?
C55 H55 0.9500 . ?
C55 C56 1.390(5) . ?
C56 H56 0.9500 . ?
C57 H57A 0.9900 . ?
C57 H57B 0.9900 . ?
C57 Cl1 1.725(9) . ?
C57 Cl2 1.773(11) . ?
C57' H57C 0.9900 . ?
C57' H57D 0.9900 . ?
C57' Cl1' 1.74(3) . ?
C57' Cl2' 1.73(3) . ?
B1 F7 1.381(4) . ?
B1 F8 1.390(4) . ?
B1 F9 1.403(4) . ?
B1 F10 1.372(4) . ?
N1 Cu1 2.048(2) . ?
N2 H2A 0.83(4) . ?
N3 Cu1 2.058(2) . ?
P1 Cu1 2.2721(8) . ?
P2 Cu1 2.2152(8) . ?

loop_
_geom_torsion_atom_site_label_1
_geom_torsion_atom_site_label_2
_geom_torsion_atom_site_label_3
_geom_torsion_atom_site_label_4
_geom_torsion
_geom_torsion_site_symmetry_1
_geom_torsion_site_symmetry_2
_geom_torsion_site_symmetry_3
_geom_torsion_site_symmetry_4
_geom_torsion_publ_flag
C1 C2 C3 C4 -0.1(4) . . . . ?
C1 C2 C3 C6 -180.0(3) . . . . ?
C2 C1 N1 C5 -5.3(4) . . . . ?
C2 C1 N1 Cu1 159.6(2) . . . . ?
C2 C1 N2 C7 143.1(3) . . . . ?
C2 C3 C4 C5 -1.7(4) . . . . ?
C2 C3 C6 F1 115.2(3) . . . . ?
C2 C3 C6 F2 -125.7(4) . . . . ?
C2 C3 C6 F3 -4.4(5) . . . . ?
C3 C4 C5 N1 0.1(4) . . . . ?
C4 C3 C6 F1 -64.7(4) . . . . ?
C4 C3 C6 F2 54.4(5) . . . . ?
C4 C3 C6 F3 175.7(3) . . . . ?
C4 C5 N1 C1 3.4(4) . . . . ?
C4 C5 N1 Cu1 -160.5(2) . . . . ?
C6 C3 C4 C5 178.2(3) . . . . ?
C7 C8 C9 C10 0.7(4) . . . . ?
C7 C8 C9 C12 -175.6(2) . . . . ?
C8 C7 N2 C1 -137.3(3) . . . . ?
C8 C7 N3 C11 4.3(4) . . . . ?
C8 C7 N3 Cu1 -169.8(2) . . . . ?
C8 C9 C10 C11 1.1(4) . . . . ?
C8 C9 C12 F4 -7.5(4) . . . . ?
C8 C9 C12 F5 112.7(3) . . . . ?
C8 C9 C12 F6 -129.0(3) . . . . ?
C9 C10 C11 N3 -0.3(5) . . . . ?
C10 C9 C12 F4 176.0(3) . . . . ?
C10 C9 C12 F5 -63.7(4) . . . . ?
C10 C9 C12 F6 54.6(3) . . . . ?
C10 C11 N3 C7 -2.3(5) . . . . ?
C10 C11 N3 Cu1 171.2(2) . . . . ?
C12 C9 C10 C11 177.6(3) . . . . ?
C13 C14 C15 C16 1.0(5) . . . . ?
C14 C13 C18 C17 1.6(4) . . . . ?
C14 C13 P1 C19 -25.3(3) . . . . ?
C14 C13 P1 C25 -133.4(2) . . . . ?
C14 C13 P1 Cu1 106.5(2) . . . . ?
C14 C15 C16 C17 -0.6(5) . . . . ?
C15 C16 C17 C18 0.7(5) . . . . ?
C16 C17 C18 C13 -1.2(4) . . . . ?
C18 C13 C14 C15 -1.4(4) . . . . ?
C18 C13 P1 C19 164.4(2) . . . . ?
C18 C13 P1 C25 56.3(3) . . . . ?
C18 C13 P1 Cu1 -63.8(2) . . . . ?
C19 C20 C21 C22 1.2(5) . . . . ?
C20 C19 C24 C23 0.6(5) . . . . ?
C20 C19 P1 C13 -52.5(3) . . . . ?
C20 C19 P1 C25 57.1(3) . . . . ?
C20 C19 P1 Cu1 -174.0(2) . . . . ?
C20 C21 C22 C23 0.1(5) . . . . ?
C21 C22 C23 C24 -1.0(5) . . . . ?
C22 C23 C24 C19 0.6(5) . . . . ?
C24 C19 C20 C21 -1.5(5) . . . . ?
C24 C19 P1 C13 131.5(2) . . . . ?
C24 C19 P1 C25 -118.9(3) . . . . ?
C24 C19 P1 Cu1 10.0(3) . . . . ?
C25 C26 C27 C28 -0.6(4) . . . . ?
C25 C26 C27 C31 -177.2(3) . . . . ?
C25 C26 C35 C36 90.4(4) . . . . ?
C25 C26 C35 C40 -92.8(3) . . . . ?
C26 C25 C30 C29 4.3(4) . . . . ?
C26 C25 P1 C13 -165.4(2) . . . . ?
C26 C25 P1 C19 84.9(2) . . . . ?
C26 C25 P1 Cu1 -49.8(2) . . . . ?
C26 C27 C28 C29 5.5(4) . . . . ?
C26 C27 C28 C34 -173.8(3) . . . . ?
C26 C27 C31 C32 171.9(3) . . . . ?
C26 C35 C36 C37 171.4(3) . . . . ?
C26 C35 C36 P2 -26.4(4) . . . . ?
C26 C35 C40 C39 -175.0(3) . . . . ?
C26 C35 C40 C41 8.0(4) . . . . ?
C27 C26 C35 C36 -93.9(3) . . . . ?
C27 C26 C35 C40 82.9(3) . . . . ?
C27 C28 C29 C30 -5.6(4) . . . . ?
C27 C28 C34 C33 0.8(4) . . . . ?
C27 C31 C32 C33 2.7(4) . . . . ?
C28 C27 C31 C32 -4.6(4) . . . . ?
C28 C29 C30 C25 0.7(4) . . . . ?
C29 C28 C34 C33 -178.5(3) . . . . ?
C30 C25 C26 C27 -4.2(4) . . . . ?
C30 C25 C26 C35 171.3(3) . . . . ?
C30 C25 P1 C13 14.3(3) . . . . ?
C30 C25 P1 C19 -95.3(2) . . . . ?
C30 C25 P1 Cu1 129.9(2) . . . . ?
C31 C27 C28 C29 -177.9(3) . . . . ?
C31 C27 C28 C34 2.9(4) . . . . ?
C31 C32 C33 C34 1.1(5) . . . . ?
C32 C33 C34 C28 -2.8(5) . . . . ?
C34 C28 C29 C30 173.7(3) . . . . ?
C35 C26 C27 C28 -176.5(2) . . . . ?
C35 C26 C27 C31 6.9(4) . . . . ?
C35 C36 C37 C38 3.9(4) . . . . ?
C35 C36 P2 C45 60.7(3) . . . . ?
C35 C36 P2 C51 172.4(2) . . . . ?
C35 C36 P2 Cu1 -65.7(2) . . . . ?
C35 C40 C41 C42 174.9(3) . . . . ?
C36 C35 C40 C39 1.8(4) . . . . ?
C36 C35 C40 C41 -175.1(3) . . . . ?
C36 C37 C38 C39 1.1(5) . . . . ?
C37 C36 P2 C45 -137.0(2) . . . . ?
C37 C36 P2 C51 -25.3(3) . . . . ?
C37 C36 P2 Cu1 96.6(2) . . . . ?
C37 C38 C39 C40 -4.5(5) . . . . ?
C37 C38 C39 C44 174.9(3) . . . . ?
C38 C39 C40 C35 3.0(4) . . . . ?
C38 C39 C40 C41 -179.9(3) . . . . ?
C38 C39 C44 C43 -178.6(3) . . . . ?
C39 C40 C41 C42 -2.1(4) . . . . ?
C40 C35 C36 C37 -5.2(4) . . . . ?
C40 C35 C36 P2 157.0(2) . . . . ?
C40 C39 C44 C43 0.8(5) . . . . ?
C40 C41 C42 C43 2.1(5) . . . . ?
C41 C42 C43 C44 -0.6(5) . . . . ?
C42 C43 C44 C39 -0.8(6) . . . . ?
C44 C39 C40 C35 -176.4(3) . . . . ?
C44 C39 C40 C41 0.7(4) . . . . ?
C45 C46 C47 C48 -1.5(4) . . . . ?
C46 C45 C50 C49 0.6(4) . . . . ?
C46 C45 P2 C36 -142.2(2) . . . . ?
C46 C45 P2 C51 104.0(2) . . . . ?
C46 C45 P2 Cu1 -31.1(3) . . . . ?
C46 C47 C48 C49 1.5(4) . . . . ?
C47 C48 C49 C50 -0.5(4) . . . . ?
C48 C49 C50 C45 -0.5(4) . . . . ?
C50 C45 C46 C47 0.4(4) . . . . ?
C50 C45 P2 C36 39.3(3) . . . . ?
C50 C45 P2 C51 -74.4(3) . . . . ?
C50 C45 P2 Cu1 150.5(2) . . . . ?
C51 C52 C53 C54 -1.0(5) . . . . ?
C52 C51 C56 C55 0.4(5) . . . . ?
C52 C51 P2 C36 116.3(3) . . . . ?
C52 C51 P2 C45 -128.6(2) . . . . ?
C52 C51 P2 Cu1 8.3(3) . . . . ?
C52 C53 C54 C55 0.2(6) . . . . ?
C53 C54 C55 C56 0.9(6) . . . . ?
C54 C55 C56 C51 -1.2(6) . . . . ?
C56 C51 C52 C53 0.7(5) . . . . ?
C56 C51 P2 C36 -67.8(3) . . . . ?
C56 C51 P2 C45 47.2(3) . . . . ?
C56 C51 P2 Cu1 -175.8(2) . . . . ?
N1 C1 C2 C3 3.7(4) . . . . ?
N1 C1 N2 C7 -37.8(4) . . . . ?
N2 C1 C2 C3 -177.2(3) . . . . ?
N2 C1 N1 C5 175.6(2) . . . . ?
N2 C1 N1 Cu1 -19.5(3) . . . . ?
N2 C7 C8 C9 178.3(2) . . . . ?
N2 C7 N3 C11 -177.5(3) . . . . ?
N2 C7 N3 Cu1 8.5(3) . . . . ?
N3 C7 C8 C9 -3.5(4) . . . . ?
N3 C7 N2 C1 44.4(4) . . . . ?
P1 C13 C14 C15 -171.7(2) . . . . ?
P1 C13 C18 C17 172.1(2) . . . . ?
P1 C19 C20 C21 -177.6(2) . . . . ?
P1 C19 C24 C23 176.7(3) . . . . ?
P1 C25 C26 C27 175.50(19) . . . . ?
P1 C25 C26 C35 -8.9(4) . . . . ?
P1 C25 C30 C29 -175.5(2) . . . . ?
P2 C36 C37 C38 -158.7(3) . . . . ?
P2 C45 C46 C47 -178.1(2) . . . . ?
P2 C45 C50 C49 179.0(2) . . . . ?
P2 C51 C52 C53 176.8(3) . . . . ?
P2 C51 C56 C55 -175.4(3) . . . . ?
